data_7114209
loop_
_publ_author_name
'Murugesu, Muralee'
'Anson, Christopher E.'
'Powell, Annie K.'

_publ_section_title
;
 Engineering of ferrimagnetic Cu12-cluster arrays through supramolecular
 interactionsElectronic supplementary information (ESI) available: \cT vs.
 T plot for K+ salt 1b at magnetic fields of 1 and 10 kOe. See
 http://www.rsc.org/suppdata/cc/b2/b201585b/
;
_journal_issue 10
_journal_name_full 'Chemical Communications'
_journal_page_first 1054
_journal_paper_doi 10.1039/b201585b
_journal_year 2002
_chemical_formula_sum 'C86 H128 Cs4 Cu12 N8 O66'
_chemical_formula_weight 3624.08
_chemical_name_systematic
; 
? 
;
_space_group_IT_number 176
_symmetry_cell_setting hexagonal
_symmetry_space_group_name_Hall '-P 6c'
_symmetry_space_group_name_H-M 'P 63/m'
_atom_sites_solution_hydrogens geom
_atom_sites_solution_primary direct
_atom_sites_solution_secondary difmap
_audit_creation_method SHELXL-97
_cell_angle_alpha 90.00
_cell_angle_beta 90.00
_cell_angle_gamma 120.00
_cell_formula_units_Z 2
_cell_length_a 18.7889(8)
_cell_length_b 18.7889(8)
_cell_length_c 19.0882(8)
_cell_measurement_reflns_used 13266
_cell_measurement_temperature 200(2)
_cell_measurement_theta_max 28.02
_cell_measurement_theta_min 2.17
_cell_volume 5835.8(4)
_computing_cell_refinement 'SMART-NT 5.6 (Bruker AXS Inc., 2000)'
_computing_data_collection 'SMART-NT 5.6 (Bruker AXS Inc., 2000)'
_computing_data_reduction 'SAINT+ 6.0 (Bruker AXS Inc., 2000)'
_computing_molecular_graphics 'XP: SHELXTL 5.1 (Bruker AXS Inc., 1997)'
_computing_publication_material 'XCIF: SHELXTL 5.1 (Bruker AXS Inc., 1997)'
_computing_structure_refinement 'XL: SHELXTL 5.1 (Bruker AXS Inc., 1997)'
_computing_structure_solution 'XS: SHELXTL 5.1 (Bruker AXS Inc., 1997)'
_diffrn_ambient_temperature 200(2)
_diffrn_measured_fraction_theta_full 0.999
_diffrn_measured_fraction_theta_max 0.959
_diffrn_measurement_device_type 'Bruker SMART Apex'
_diffrn_measurement_method 'CCD area detector'
_diffrn_radiation_monochromator graphite
_diffrn_radiation_source 'fine-focus sealed tube'
_diffrn_radiation_type MoK\a
_diffrn_radiation_wavelength 0.71073
_diffrn_reflns_av_R_equivalents 0.0903
_diffrn_reflns_av_sigmaI/netI 0.0615
_diffrn_reflns_limit_h_max 22
_diffrn_reflns_limit_h_min -23
_diffrn_reflns_limit_k_max 24
_diffrn_reflns_limit_k_min -22
_diffrn_reflns_limit_l_max 25
_diffrn_reflns_limit_l_min -22
_diffrn_reflns_number 29390
_diffrn_reflns_theta_full 25.00
_diffrn_reflns_theta_max 28.03
_diffrn_reflns_theta_min 1.64
_exptl_absorpt_coefficient_mu 3.477
_exptl_absorpt_correction_T_max 1.000
_exptl_absorpt_correction_T_min 0.870
_exptl_absorpt_correction_type multi-scan
_exptl_absorpt_process_details 'SADABS (Bruker AXS Inc., 2000)'
_exptl_crystal_colour blue
_exptl_crystal_density_diffrn 2.062
_exptl_crystal_density_method 'not measured'
_exptl_crystal_F_000 3592
_refine_diff_density_max 9.138
_refine_diff_density_min -1.891
_refine_diff_density_rms 0.239
_refine_ls_extinction_method none
_refine_ls_goodness_of_fit_ref 1.196
_refine_ls_hydrogen_treatment mixed
_refine_ls_matrix_type full
_refine_ls_number_parameters 264
_refine_ls_number_reflns 4663
_refine_ls_number_restraints 2
_refine_ls_restrained_S_all 1.196
_refine_ls_R_factor_all 0.1295
_refine_ls_R_factor_gt 0.1013
_refine_ls_shift/su_max 0.000
_refine_ls_shift/su_mean 0.000
_refine_ls_structure_factor_coef Fsqd
_refine_ls_weighting_details 'calc w=1/[\s^2^(Fo^2^)+(0.0517P)^2^+120.5317P] where P=(Fo^2^+2Fc^2^)/3'
_refine_ls_weighting_scheme calc
_refine_ls_wR_factor_gt 0.1974
_refine_ls_wR_factor_ref 0.2085
_reflns_number_gt 3516
_reflns_number_total 4663
_reflns_threshold_expression >2sigma(I)
_cod_data_source_file b201585b.txt
_cod_data_source_block cs4cu12
_cod_depositor_comments
;
The following automatic conversions were performed:

'_exptl_absorpt_correction_type' value 'multiscan' changed to
'multi-scan' according to
/usr/data/users/saulius/automatic-downloads/retrospective/RSC/lib/dictionaries/cif_core.dic
dictionary named 'cif_core.dic' version 2.4.2 from 2011-04-26.

Automatic conversion script
Id: cif_fix_values 2281 2013-09-26 08:29:07Z andrius 
;
_cod_database_code 7114209

loop_
_symmetry_equiv_pos_as_xyz
'x, y, z'
'-y, x-y, z'
'-x+y, -x, z'
'-x, -y, z+1/2'
'y, -x+y, z+1/2'
'x-y, x, z+1/2'
'-x, -y, -z'
'y, -x+y, -z'
'x-y, x, -z'
'x, y, -z-1/2'
'-y, x-y, -z-1/2'
'-x+y, -x, -z-1/2'

loop_
_atom_site_label
_atom_site_type_symbol
_atom_site_fract_x
_atom_site_fract_y
_atom_site_fract_z
_atom_site_U_iso_or_equiv
_atom_site_adp_type
_atom_site_occupancy
_atom_site_symmetry_multiplicity
_atom_site_calc_flag
_atom_site_refinement_flags
_atom_site_disorder_assembly
_atom_site_disorder_group
Cs1 Cs 0.3333 0.6667 0.2500 0.0399(5) Uani 1 6 d S . .
Cs2A Cs 0.0785(5) 0.4659(3) 0.2500 0.0327(8) Uani 0.67 2 d SP . 1
Cs2B Cs 0.0770(11) 0.4832(8) 0.2500 0.0327(8) Uani 0.33 2 d SP . 2
Cu1 Cu 0.24250(7) 0.67619(7) 0.54154(6) 0.0169(3) Uani 1 1 d . . .
Cu2 Cu 0.11225(7) 0.50275(7) 0.67212(6) 0.0195(3) Uani 1 1 d . . .
O1 O 0.3333 0.6667 0.5862(6) 0.019(2) Uani 1 3 d S . .
C1 C 0.3333 0.6667 0.6618(9) 0.025(4) Uani 1 3 d S . .
H1A H 0.3789 0.6619 0.6786 0.037 Uiso 0.33 1 calc PR . .
H1B H 0.2829 0.6211 0.6786 0.037 Uiso 0.33 1 calc PR . .
H1C H 0.3381 0.7171 0.6786 0.037 Uiso 0.33 1 calc PR . .
O2 O 0.1184(6) 0.5691(6) 0.7500 0.023(2) Uani 1 2 d S . .
C2 C 0.1432(10) 0.6533(9) 0.7500 0.029(3) Uani 1 2 d S . .
H2A H 0.1404 0.6704 0.7968 0.043 Uiso 0.50 1 calc PR . .
H2B H 0.1075 0.6624 0.7201 0.043 Uiso 0.50 1 calc PR . .
H2C H 0.1986 0.6844 0.7331 0.043 Uiso 0.50 1 calc PR . .
O3 O 0.0929(7) 0.4312(6) 0.7500 0.028(2) Uani 1 2 d S . .
C3 C 0.1045(14) 0.3608(12) 0.7500 0.051(5) Uani 1 2 d S . .
H3A H 0.0916 0.3357 0.7045 0.076 Uiso 0.50 1 calc PR . .
H3B H 0.0690 0.3218 0.7843 0.076 Uiso 0.50 1 calc PR . .
H3C H 0.1607 0.3781 0.7612 0.076 Uiso 0.50 1 calc PR . .
N1 N 0.1572(5) 0.6861(5) 0.4832(4) 0.0196(17) Uani 1 1 d . . .
C4 C 0.1657(6) 0.7675(7) 0.4776(6) 0.027(2) Uani 1 1 d . . .
C5 C 0.2161(6) 0.8341(6) 0.5203(5) 0.022(2) Uani 1 1 d . . .
C6 C 0.2154(8) 0.9063(8) 0.5115(7) 0.041(3) Uani 1 1 d . . .
H6 H 0.2493 0.9508 0.5398 0.049 Uiso 1 1 calc R . .
C7 C 0.1672(9) 0.9158(8) 0.4631(8) 0.055(4) Uani 1 1 d . . .
H7 H 0.1667 0.9649 0.4597 0.066 Uiso 1 1 calc R . .
C8 C 0.1188(9) 0.8499(8) 0.4191(8) 0.050(4) Uani 1 1 d . . .
H8 H 0.0872 0.8556 0.3844 0.060 Uiso 1 1 calc R . .
C9 C 0.1178(7) 0.7780(7) 0.4264(6) 0.035(3) Uani 1 1 d . . .
H9 H 0.0846 0.7343 0.3970 0.042 Uiso 1 1 calc R . .
C10 C 0.2710(6) 0.8331(6) 0.5773(5) 0.021(2) Uani 1 1 d . . .
O4 O 0.2635(4) 0.7670(4) 0.6011(3) 0.0203(14) Uani 1 1 d . . .
O5 O 0.3230(4) 0.9012(4) 0.6019(3) 0.0231(15) Uani 1 1 d . . .
C11 C 0.0737(6) 0.6288(7) 0.5133(6) 0.032(2) Uani 1 1 d . . .
H11A H 0.0491 0.6615 0.5269 0.038 Uiso 1 1 calc R . .
H11B H 0.0399 0.5922 0.4762 0.038 Uiso 1 1 calc R . .
C12 C 0.0685(6) 0.5768(6) 0.5751(5) 0.022(2) Uani 1 1 d . . .
O6 O 0.1353(4) 0.5863(4) 0.6020(3) 0.0234(15) Uani 1 1 d . . .
O7 O 0.0002(5) 0.5299(5) 0.5992(4) 0.0343(18) Uani 1 1 d . . .
C13 C 0.1695(6) 0.6588(7) 0.4131(5) 0.023(2) Uani 1 1 d . . .
H13A H 0.2076 0.7068 0.3863 0.028 Uiso 1 1 calc R . .
H13B H 0.1175 0.6324 0.3883 0.028 Uiso 1 1 calc R . .
C14 C 0.2025(6) 0.5999(6) 0.4169(5) 0.023(2) Uani 1 1 d . . .
O8 O 0.2275(4) 0.5918(4) 0.4762(3) 0.0233(15) Uani 1 1 d . . .
O9 O 0.2045(5) 0.5662(5) 0.3624(4) 0.0310(17) Uani 1 1 d . . .
N31 N 0.169(2) 0.344(2) 0.2500 0.074(9) Uiso 0.67 2 d SP A 1
O31 O 0.086(2) 0.306(2) 0.2500 0.104(10) Uiso 0.67 2 d SP A 1
O32 O 0.2119(18) 0.4132(18) 0.2500 0.079(8) Uiso 0.67 2 d SP A 1
O33 O 0.1954(18) 0.2920(18) 0.2500 0.086(8) Uiso 0.67 2 d SP A 1
O34 O 0.3648(11) 0.4439(11) 0.2500 0.037(4) Uiso 0.67 2 d SP B 1
O35 O 0.013(9) 0.283(8) 0.2500 0.20(5) Uiso 0.33 2 d SP C 2
O36 O 0.271(4) 0.395(4) 0.2500 0.11(2) Uiso 0.33 2 d SP D 2
O41 O -0.046(7) 0.118(7) 0.306(6) 0.70(8) Uiso 1 1 d D . .
C41A C -0.084(19) 0.041(14) 0.348(16) 0.47(8) Uiso 0.33 1 d PD . .
C41B C -0.045(10) 0.194(9) 0.330(8) 0.47(8) Uiso 0.67 1 d PD . .
O42 O 0.106(10) 0.163(10) 0.2500 0.39(8) Uiso 0.50 2 d SP . .
O43 O -0.033(10) 0.019(12) 0.395(7) 0.29(7) Uiso 0.33 1 d P . .
C43 C -0.014(15) -0.040(7) 0.462(5) 0.20(7) Uiso 0.33 1 d P . .

loop_
_atom_site_aniso_label
_atom_site_aniso_U_11
_atom_site_aniso_U_22
_atom_site_aniso_U_33
_atom_site_aniso_U_23
_atom_site_aniso_U_13
_atom_site_aniso_U_12
Cs1 0.0527(7) 0.0527(7) 0.0142(7) 0.000 0.000 0.0264(4)
Cs2A 0.0331(6) 0.040(3) 0.0253(5) 0.000 0.000 0.0187(17)
Cs2B 0.0331(6) 0.040(3) 0.0253(5) 0.000 0.000 0.0187(17)
Cu1 0.0190(6) 0.0203(6) 0.0119(5) -0.0010(4) -0.0029(4) 0.0102(5)
Cu2 0.0228(6) 0.0222(6) 0.0124(5) 0.0001(4) 0.0012(4) 0.0104(5)
O1 0.024(4) 0.024(4) 0.010(5) 0.000 0.000 0.0118(18)
C1 0.027(6) 0.027(6) 0.019(8) 0.000 0.000 0.014(3)
O2 0.041(6) 0.025(5) 0.010(4) 0.000 0.000 0.021(5)
C2 0.031(8) 0.030(8) 0.029(8) 0.000 0.000 0.018(7)
O3 0.049(7) 0.031(6) 0.013(4) 0.000 0.000 0.026(5)
C3 0.084(15) 0.043(11) 0.023(8) 0.000 0.000 0.031(11)
N1 0.027(4) 0.021(4) 0.007(3) 0.003(3) 0.001(3) 0.009(4)
C4 0.024(5) 0.031(6) 0.025(5) 0.004(4) 0.002(4) 0.014(5)
C5 0.021(5) 0.027(5) 0.022(5) -0.001(4) -0.004(4) 0.015(4)
C6 0.052(8) 0.031(6) 0.043(7) -0.004(5) -0.013(6) 0.024(6)
C7 0.066(10) 0.037(7) 0.075(11) -0.008(7) -0.031(8) 0.037(7)
C8 0.058(9) 0.054(8) 0.049(8) 0.001(7) -0.026(7) 0.038(7)
C9 0.035(6) 0.037(6) 0.032(6) -0.005(5) -0.019(5) 0.017(5)
C10 0.025(5) 0.027(5) 0.013(4) -0.002(4) -0.001(4) 0.013(4)
O4 0.025(4) 0.026(4) 0.013(3) -0.002(3) 0.000(3) 0.015(3)
O5 0.030(4) 0.025(4) 0.015(3) -0.002(3) -0.004(3) 0.014(3)
C11 0.022(5) 0.041(6) 0.024(5) 0.013(5) 0.002(4) 0.010(5)
C12 0.030(5) 0.024(5) 0.012(4) -0.001(4) 0.000(4) 0.014(4)
O6 0.026(4) 0.029(4) 0.015(3) 0.004(3) 0.001(3) 0.013(3)
O7 0.025(4) 0.041(5) 0.030(4) 0.007(3) 0.006(3) 0.011(4)
C13 0.027(5) 0.037(6) 0.008(4) -0.002(4) -0.006(4) 0.017(5)
C14 0.019(5) 0.029(5) 0.019(5) -0.002(4) -0.001(4) 0.010(4)
O8 0.028(4) 0.032(4) 0.015(3) -0.005(3) -0.006(3) 0.019(3)
O9 0.036(4) 0.046(5) 0.018(4) -0.007(3) -0.004(3) 0.025(4)

loop_
_atom_type_symbol
_atom_type_description
_atom_type_scat_dispersion_real
_atom_type_scat_dispersion_imag
_atom_type_scat_source
C C 0.0033 0.0016 'International Tables Vol C Tables 4.2.6.8 and 6.1.1.4'
H H 0.0000 0.0000 'International Tables Vol C Tables 4.2.6.8 and 6.1.1.4'
N N 0.0061 0.0033 'International Tables Vol C Tables 4.2.6.8 and 6.1.1.4'
O O 0.0106 0.0060 'International Tables Vol C Tables 4.2.6.8 and 6.1.1.4'
Cu Cu 0.3201 1.2651 'International Tables Vol C Tables 4.2.6.8 and 6.1.1.4'
Cs Cs -0.3680 2.1192 'International Tables Vol C Tables 4.2.6.8 and 6.1.1.4'

loop_
_geom_angle_atom_site_label_1
_geom_angle_atom_site_label_2
_geom_angle_atom_site_label_3
_geom_angle
_geom_angle_site_symmetry_1
_geom_angle_site_symmetry_3
O9 Cs1 O9 88.5(3) 3_565 12_566
O9 Cs1 O9 138.03(10) 3_565 10_556
O9 Cs1 O9 76.7(2) 12_566 10_556
O9 Cs1 O9 76.7(2) 3_565 .
O9 Cs1 O9 138.03(10) 12_566 .
O9 Cs1 O9 88.5(3) 10_556 .
O9 Cs1 O9 76.7(2) 3_565 2_665
O9 Cs1 O9 138.03(10) 12_566 2_665
O9 Cs1 O9 138.03(10) 10_556 2_665
O9 Cs1 O9 76.7(2) . 2_665
O9 Cs1 O9 138.03(10) 3_565 11_666
O9 Cs1 O9 76.7(2) 12_566 11_666
O9 Cs1 O9 76.7(2) 10_556 11_666
O9 Cs1 O9 138.03(10) . 11_666
O9 Cs1 O9 88.5(3) 2_665 11_666
O9 Cs2A O9 89.5(4) . 10_556
O9 Cs2A O31 101.7(5) . .
O9 Cs2A O31 101.7(5) 10_556 .
O9 Cs2A O32 72.4(4) . .
O9 Cs2A O32 72.4(4) 10_556 .
O31 Cs2A O32 41.8(9) . .
O9 Cs2A O34 76.6(3) . 3_565
O9 Cs2A O34 76.6(3) 10_556 3_565
O31 Cs2A O34 177.5(9) . 3_565
O32 Cs2A O34 135.8(7) . 3_565
O9 Cs2A O7 146.0(3) . 4_564
O9 Cs2A O7 65.4(2) 10_556 4_564
O31 Cs2A O7 105.5(3) . 4_564
O32 Cs2A O7 117.01(17) . 4_564
O34 Cs2A O7 75.5(2) 3_565 4_564
O9 Cs2A O7 65.4(2) . 7_566
O9 Cs2A O7 146.0(3) 10_556 7_566
O31 Cs2A O7 105.5(3) . 7_566
O32 Cs2A O7 117.01(17) . 7_566
O34 Cs2A O7 75.5(2) 3_565 7_566
O7 Cs2A O7 124.3(3) 4_564 7_566
O9 Cs2A O2 123.35(19) . 7_566
O9 Cs2A O2 123.35(19) 10_556 7_566
O31 Cs2A O2 112.7(8) . 7_566
O32 Cs2A O2 154.5(6) . 7_566
O34 Cs2A O2 69.8(4) 3_565 7_566
O7 Cs2A O2 62.85(18) 4_564 7_566
O7 Cs2A O2 62.85(18) 7_566 7_566
O9 Cs2A N31 85.5(5) . .
O9 Cs2A N31 85.5(5) 10_556 .
O31 Cs2A N31 22.8(8) . .
O32 Cs2A N31 18.9(7) . .
O34 Cs2A N31 154.7(7) 3_565 .
O7 Cs2A N31 113.2(2) 4_564 .
O7 Cs2A N31 113.2(2) 7_566 .
O2 Cs2A N31 135.6(7) 7_566 .
O9 Cs2B O9 91.1(6) . 10_556
O9 Cs2B O7 154.3(5) . 4_564
O9 Cs2B O7 66.9(2) 10_556 4_564
O9 Cs2B O7 66.9(2) . 7_566
O9 Cs2B O7 154.3(5) 10_556 7_566
O7 Cs2B O7 129.9(6) 4_564 7_566
O9 Cs2B O2 129.4(3) . 7_566
O9 Cs2B O2 129.4(3) 10_556 7_566
O7 Cs2B O2 65.1(3) 4_564 7_566
O7 Cs2B O2 65.1(3) 7_566 7_566
O9 Cs2B O35 109.2(16) . .
O9 Cs2B O35 109.2(16) 10_556 .
O7 Cs2B O35 91.2(11) 4_564 .
O7 Cs2B O35 91.2(11) 7_566 .
O2 Cs2B O35 87(2) 7_566 .
O9 Cs2B C2 134.4(3) . 7_566
O9 Cs2B C2 134.4(3) 10_556 7_566
O7 Cs2B C2 68.2(3) 4_564 7_566
O7 Cs2B C2 68.2(3) 7_566 7_566
O2 Cs2B C2 22.9(3) 7_566 7_566
O35 Cs2B C2 64(2) . 7_566
O9 Cs2B C14 13.8(2) . .
O9 Cs2B C14 100.9(5) 10_556 .
O7 Cs2B C14 154.7(4) 4_564 .
O7 Cs2B C14 55.3(2) 7_566 .
O2 Cs2B C14 115.9(3) 7_566 .
O35 Cs2B C14 114.1(11) . .
C2 Cs2B C14 123.5(3) 7_566 .
O9 Cs2B C14 100.9(5) . 10_556
O9 Cs2B C14 13.8(2) 10_556 10_556
O7 Cs2B C14 55.3(2) 4_564 10_556
O7 Cs2B C14 154.7(4) 7_566 10_556
O2 Cs2B C14 115.9(3) 7_566 10_556
O35 Cs2B C14 114.1(11) . 10_556
C2 Cs2B C14 123.5(3) 7_566 10_556
C14 Cs2B C14 108.8(5) . 10_556
O4 Cu1 O8 175.2(3) . .
O4 Cu1 O1 91.2(3) . .
O8 Cu1 O1 89.0(3) . .
O4 Cu1 N1 93.7(3) . .
O8 Cu1 N1 85.6(3) . .
O1 Cu1 N1 172.1(4) . .
O4 Cu1 O6 94.3(3) . .
O8 Cu1 O6 90.4(3) . .
O1 Cu1 O6 101.7(3) . .
N1 Cu1 O6 84.1(3) . .
O4 Cu1 O8 86.8(3) . 3_565
O8 Cu1 O8 88.6(4) . 3_565
O1 Cu1 O8 75.9(3) . 3_565
N1 Cu1 O8 98.2(3) . 3_565
O6 Cu1 O8 177.5(2) . 3_565
O2 Cu2 O3 77.4(3) . .
O2 Cu2 O6 95.4(3) . .
O3 Cu2 O6 172.7(3) . .
O2 Cu2 O5 171.8(3) . 2_665
O3 Cu2 O5 94.7(3) . 2_665
O6 Cu2 O5 92.6(3) . 2_665
O2 Cu2 Cu2 38.7(2) . 10_557
O3 Cu2 Cu2 39.0(2) . 10_557
O6 Cu2 Cu2 133.7(2) . 10_557
O5 Cu2 Cu2 133.5(2) 2_665 10_557
C1 O1 Cu1 115.3(3) . .
C1 O1 Cu1 115.3(3) . 3_565
Cu1 O1 Cu1 103.1(3) . 3_565
C1 O1 Cu1 115.3(3) . 2_665
Cu1 O1 Cu1 103.1(3) . 2_665
Cu1 O1 Cu1 103.1(3) 3_565 2_665
C2 O2 Cu2 127.8(3) . .
C2 O2 Cu2 127.8(3) . 10_557
Cu2 O2 Cu2 102.5(4) . 10_557
C2 O2 Cs2B 91.6(8) . 7_566
Cu2 O2 Cs2B 96.4(4) . 7_566
Cu2 O2 Cs2B 96.4(4) 10_557 7_566
C2 O2 Cs2A 86.2(8) . 7_566
Cu2 O2 Cs2A 99.7(3) . 7_566
Cu2 O2 Cs2A 99.7(3) 10_557 7_566
Cs2B O2 Cs2A 5.4(3) 7_566 7_566
C3 O3 Cu2 125.5(4) . 10_557
C3 O3 Cu2 125.5(4) . .
Cu2 O3 Cu2 102.0(5) 10_557 .
C4 N1 C13 109.9(7) . .
C4 N1 C11 107.8(8) . .
C13 N1 C11 112.5(8) . .
C4 N1 Cu1 117.2(6) . .
C13 N1 Cu1 101.2(6) . .
C11 N1 Cu1 108.2(6) . .
C5 C4 C9 118.4(10) . .
C5 C4 N1 124.6(9) . .
C9 C4 N1 117.0(9) . .
C6 C5 C4 118.5(10) . .
C6 C5 C10 116.5(9) . .
C4 C5 C10 125.0(9) . .
C7 C6 C5 123.1(12) . .
C6 C7 C8 118.1(12) . .
C9 C8 C7 120.3(11) . .
C8 C9 C4 121.5(11) . .
O5 C10 O4 121.2(9) . .
O5 C10 C5 116.6(9) . .
O4 C10 C5 122.2(9) . .
C10 O4 Cu1 122.2(6) . .
C10 O5 Cu2 110.6(6) . 3_565
C12 C11 N1 118.1(9) . .
O7 C12 O6 123.3(9) . .
O7 C12 C11 117.7(9) . .
O6 C12 C11 118.9(9) . .
C12 O6 Cu2 110.9(6) . .
C12 O6 Cu1 110.7(6) . .
Cu2 O6 Cu1 137.1(4) . .
C12 O7 Cs2B 132.0(7) . 7_566
C12 O7 Cs2A 129.7(7) . 7_566
Cs2B O7 Cs2A 5.9(2) 7_566 7_566
N1 C13 C14 113.5(8) . .
O9 C14 O8 125.9(10) . .
O9 C14 C13 117.7(9) . .
O8 C14 C13 116.4(9) . .
O9 C14 Cs1 44.3(5) . .
O8 C14 Cs1 124.6(6) . .
C13 C14 Cs1 98.7(6) . .
O9 C14 Cs2B 35.7(5) . .
O8 C14 Cs2B 144.7(7) . .
C13 C14 Cs2B 91.1(6) . .
Cs1 C14 Cs2B 67.4(3) . .
C14 O8 Cu1 113.0(6) . .
C14 O8 Cu1 147.3(6) . 2_665
Cu1 O8 Cu1 90.7(3) . 2_665
C14 O9 Cs2B 130.6(7) . .
C14 O9 Cs2A 134.4(7) . .
Cs2B O9 Cs2A 6.4(3) . .
C14 O9 Cs1 119.4(7) . .
Cs2B O9 Cs1 89.9(3) . .
Cs2A O9 Cs1 91.0(2) . .
O32 N31 O33 122(4) . .
O32 N31 O31 126(4) . .
O33 N31 O31 112(3) . .
O32 N31 Cs2A 64(2) . .
O33 N31 Cs2A 174(3) . .
O31 N31 Cs2A 63(2) . .
N31 O31 Cs2A 95(2) . .
N31 O32 Cs2A 98(2) . .
C41A O41 C41B 122(10) . .
O41 C41A O43 121(10) . .
C43 O43 O43 82(10) 3 2
C43 O43 O43 83(10) 3 3
O43 O43 O43 60.00(3) 2 3
C43 O43 C41A 135(10) 3 .
O43 O43 C41A 132(10) 2 .
O43 O43 C41A 136(10) 3 .
C43 O43 C43 39(9) 3 2
O43 O43 C43 67(10) 2 2
O43 O43 C43 44(5) 3 2
C41A O43 C43 161(10) . 2
C43 O43 C43 38(9) 3 .
O43 O43 C43 44(5) 2 .
O43 O43 C43 66(10) 3 .
C41A O43 C43 156(10) . .
C43 O43 C43 37(6) 2 .
C43 C43 C43 60.00(5) 3 2
C43 C43 O43 97(10) 3 2
C43 C43 O43 98(10) 2 2
C43 C43 C43 90.00(2) 3 9_556
C43 C43 C43 69(4) 2 9_556
O43 C43 C43 159(10) 2 9_556
C43 C43 C43 69(4) 3 8_556
C43 C43 C43 90.00(5) 2 8_556
O43 C43 C43 158(10) 2 8_556
C43 C43 C43 42(9) 9_556 8_556
C43 C43 O43 72(10) 3 3
C43 C43 O43 44(7) 2 3
O43 C43 O43 53(9) 2 3
C43 C43 O43 111(6) 9_556 3
C43 C43 O43 131(10) 8_556 3
C43 C43 O43 44(6) 3 .
C43 C43 O43 71(10) 2 .
O43 C43 O43 53(9) 2 .
C43 C43 O43 130(10) 9_556 .
C43 C43 O43 111(6) 8_556 .
O43 C43 O43 47(6) 3 .
C43 C43 C43 54(5) 3 7_556
C43 C43 C43 54(5) 2 7_556
O43 C43 C43 146(10) 2 7_556
C43 C43 C43 36(5) 9_556 7_556
C43 C43 C43 36(5) 8_556 7_556
O43 C43 C43 97(10) 3 7_556
O43 C43 C43 96(10) . 7_556

loop_
_geom_bond_atom_site_label_1
_geom_bond_atom_site_label_2
_geom_bond_distance
_geom_bond_site_symmetry_2
Cs1 O9 3.076(8) 3_565
Cs1 O9 3.076(8) 12_566
Cs1 O9 3.076(8) 10_556
Cs1 O9 3.076(8) .
Cs1 O9 3.076(8) 2_665
Cs1 O9 3.076(8) 11_666
Cs2A O9 3.050(9) .
Cs2A O9 3.050(9) 10_556
Cs2A O31 3.08(4) .
Cs2A O32 3.12(3) .
Cs2A O34 3.176(18) 3_565
Cs2A O7 3.254(8) 4_564
Cs2A O7 3.254(8) 7_566
Cs2A O2 3.419(13) 7_566
Cs2A N31 3.46(3) .
Cs2B O9 3.007(14) .
Cs2B O9 3.007(14) 10_556
Cs2B O7 3.176(10) 4_564
Cs2B O7 3.176(10) 7_566
Cs2B O2 3.29(2) 7_566
Cs2B O35 3.33(13) .
Cs2B C2 3.62(2) 7_566
Cs2B C14 3.918(14) .
Cs2B C14 3.918(14) 10_556
Cu1 O4 1.920(7) .
Cu1 O8 1.925(7) .
Cu1 O1 1.994(5) .
Cu1 N1 2.036(8) .
Cu1 O6 2.199(7) .
Cu1 O8 2.434(7) 3_565
Cu2 O2 1.906(6) .
Cu2 O3 1.913(7) .
Cu2 O6 1.940(7) .
Cu2 O5 1.948(7) 2_665
Cu2 Cu2 2.973(2) 10_557
O1 C1 1.444(19) .
O1 Cu1 1.994(5) 3_565
O1 Cu1 1.994(5) 2_665
O2 C2 1.408(17) .
O2 Cu2 1.906(6) 10_557
O2 Cs2B 3.29(2) 7_566
O2 Cs2A 3.419(13) 7_566
O3 C3 1.44(2) .
O3 Cu2 1.913(7) 10_557
N1 C4 1.460(13) .
N1 C13 1.491(12) .
N1 C11 1.504(13) .
C4 C5 1.393(14) .
C4 C9 1.408(14) .
C5 C6 1.373(15) .
C5 C10 1.507(13) .
C6 C7 1.366(17) .
C7 C8 1.393(19) .
C8 C9 1.349(17) .
C10 O5 1.249(12) .
C10 O4 1.262(12) .
O5 Cu2 1.948(7) 3_565
C11 C12 1.503(13) .
C12 O7 1.227(12) .
C12 O6 1.284(12) .
O7 Cs2B 3.176(10) 7_566
O7 Cs2A 3.254(8) 7_566
C13 C14 1.517(14) .
C14 O9 1.229(12) .
C14 O8 1.263(12) .
O8 Cu1 2.434(7) 2_665
N31 O32 1.13(4) .
N31 O33 1.31(4) .
N31 O31 1.35(4) .
O34 Cs2A 3.176(18) 2_665
O41 C41A 1.48(3) .
O41 C41B 1.50(3) .
C41A O43 1.5(3) .
O43 C43 1.29(12) 3
O43 O43 1.48(18) 2
O43 O43 1.48(18) 3
O43 C43 1.83(18) 2
O43 C43 1.84(18) .
C43 C43 1.16(19) 3
C43 C43 1.16(19) 2
C43 O43 1.29(12) 2
C43 C43 1.61(18) 9_556
C43 C43 1.61(18) 8_556
C43 O43 1.83(18) 3
C43 C43 1.98(18) 7_556
